data_7211663
loop_
_publ_author_name
'Das, Madhab C.'
'Ghosh, Sujit K.'
'Bharadwaj, Parimal K.'

_publ_section_title
;
 Diversity of binding of sulfate and nitrate anions with laterally
 asymmetric aza cryptands
;
_journal_issue 2
_journal_name_full CrystEngComm
_journal_page_first 413
_journal_paper_doi 10.1039/b912264h
_journal_volume 12
_journal_year 2010
_chemical_formula_moiety 'C33 H55 N5 O21 S4'
_chemical_formula_sum 'C33 H55 N5 O21 S4'
_chemical_formula_weight 986.06
_chemical_name_systematic
;
?
;
_space_group_IT_number 14
_symmetry_cell_setting monoclinic
_symmetry_space_group_name_Hall '-P 2ybc'
_symmetry_space_group_name_H-M 'P 1 21/c 1'
_atom_sites_solution_hydrogens geom
_atom_sites_solution_primary direct
_atom_sites_solution_secondary difmap
_audit_creation_method SHELXL-97
_cell_angle_alpha 90.00
_cell_angle_beta 113.496(4)
_cell_angle_gamma 90.00
_cell_formula_units_Z 4
_cell_length_a 18.732(6)
_cell_length_b 12.684(5)
_cell_length_c 19.629(7)
_cell_measurement_temperature 100(1)
_cell_measurement_theta_max 28.4
_cell_measurement_theta_min 2.1
_cell_volume 4277(3)
_computing_cell_refinement 'SAINT 6.45 ( Bruker, 2003)'
_computing_data_collection 'SMART 5.628 (Bruker, 2003)'
_computing_data_reduction 'SAINT 6.45 (Bruker, 2003)'
_computing_molecular_graphics 'Diamond 2.1e'
_computing_structure_refinement 'SHELXL-97 (Sheldrick, 1997)'
_computing_structure_solution SIR-97
_diffrn_ambient_temperature 100(1)
_diffrn_measured_fraction_theta_full 0.993
_diffrn_measured_fraction_theta_max 0.993
_diffrn_measurement_device_type 'Bruker SMART APEX'
_diffrn_measurement_method /w-scans
_diffrn_radiation_monochromator graphite
_diffrn_radiation_source 'fine-focus sealed tube'
_diffrn_radiation_type MoK\a
_diffrn_radiation_wavelength 0.71069
_diffrn_reflns_av_R_equivalents 0.0618
_diffrn_reflns_av_sigmaI/netI 0.0783
_diffrn_reflns_limit_h_max 24
_diffrn_reflns_limit_h_min -25
_diffrn_reflns_limit_k_max 16
_diffrn_reflns_limit_k_min -9
_diffrn_reflns_limit_l_max 23
_diffrn_reflns_limit_l_min -26
_diffrn_reflns_number 28224
_diffrn_reflns_theta_full 28.35
_diffrn_reflns_theta_max 28.35
_diffrn_reflns_theta_min 2.09
_exptl_absorpt_coefficient_mu 0.311
_exptl_absorpt_correction_T_max 0.9520
_exptl_absorpt_correction_T_min 0.9405
_exptl_absorpt_correction_type empirical
_exptl_absorpt_process_details 'SADABS 2.10 (Bruker 2003)'
_exptl_crystal_colour colorless
_exptl_crystal_density_diffrn 1.531
_exptl_crystal_density_method 'not measured'
_exptl_crystal_description block
_exptl_crystal_F_000 2080
_exptl_crystal_size_max 0.20
_exptl_crystal_size_mid 0.18
_exptl_crystal_size_min 0.16
_refine_diff_density_max 0.638
_refine_diff_density_min -0.456
_refine_diff_density_rms 0.127
_refine_ls_extinction_method none
_refine_ls_goodness_of_fit_ref 1.084
_refine_ls_hydrogen_treatment mixed
_refine_ls_matrix_type full
_refine_ls_number_parameters 559
_refine_ls_number_reflns 10598
_refine_ls_number_restraints 0
_refine_ls_restrained_S_all 1.084
_refine_ls_R_factor_all 0.1025
_refine_ls_R_factor_gt 0.0614
_refine_ls_shift/su_max 0.000
_refine_ls_shift/su_mean 0.000
_refine_ls_structure_factor_coef Fsqd
_refine_ls_weighting_details 'calc w=1/[\s^2^(Fo^2^)+(0.0722P)^2^+0.4810P] where P=(Fo^2^+2Fc^2^)/3'
_refine_ls_weighting_scheme calc
_refine_ls_wR_factor_gt 0.1467
_refine_ls_wR_factor_ref 0.2051
_reflns_number_gt 6934
_reflns_number_total 10598
_reflns_threshold_expression >2sigma(I)
_cod_data_source_file b912264h.txt
_cod_data_source_block complex1
_cod_depositor_comments
;
The following automatic conversions were performed:

'_symmetry_cell_setting' value 'Monoclinic' changed to 'monoclinic'
according to /home/saulius/struct/CIF-dictionaries/cif_core.dic
dictionary named 'cif_core.dic' version 2.4.2 from 2011-04-26.

Automatic conversion script
Id: cif_fix_values 1891 2012-01-12 08:04:46Z andrius 
;
_cod_original_sg_symbol_H-M 'P 21/c'
_cod_database_code 7211663

loop_
_symmetry_equiv_pos_as_xyz
'x, y, z'
'-x, y+1/2, -z+1/2'
'-x, -y, -z'
'x, -y-1/2, z-1/2'

loop_
_atom_site_label
_atom_site_type_symbol
_atom_site_fract_x
_atom_site_fract_y
_atom_site_fract_z
_atom_site_U_iso_or_equiv
_atom_site_adp_type
_atom_site_occupancy
_atom_site_symmetry_multiplicity
_atom_site_calc_flag
_atom_site_refinement_flags
S1 S 0.46333(7) -0.13989(9) 0.77365(6) 0.0181(3) Uani 1 1 d .
S2 S 0.08556(7) -0.12381(10) 0.52327(7) 0.0206(3) Uani 1 1 d .
S3 S 0.34426(7) 0.39656(9) 0.50949(6) 0.0162(3) Uani 1 1 d .
S4 S 0.12628(7) 0.58558(10) 0.39411(7) 0.0198(3) Uani 1 1 d .
O1 O 0.21552(18) 0.0182(3) 0.47093(17) 0.0163(7) Uani 1 1 d .
O2 O 0.45762(18) -0.1079(2) 0.54769(18) 0.0172(7) Uani 1 1 d .
O3 O 0.2543(2) -0.2853(3) 0.64662(18) 0.0211(8) Uani 1 1 d .
O4 O 0.19221(19) 0.6554(3) 0.40907(18) 0.0209(7) Uani 1 1 d .
O5 O 0.1004(2) 0.5371(3) 0.32165(19) 0.0273(8) Uani 1 1 d .
O6 O 0.1480(2) 0.5025(3) 0.45423(19) 0.0255(8) Uani 1 1 d .
H6 H 0.1834 0.4660 0.4526 0.038 Uiso 1 1 calc R
O7 O 0.0598(2) 0.6449(3) 0.4003(2) 0.0281(9) Uani 1 1 d .
O8 O 0.3727(2) 0.4967(3) 0.4937(2) 0.0292(9) Uani 1 1 d .
O9 O 0.2609(2) 0.3826(3) 0.45512(19) 0.0282(9) Uani 1 1 d .
O10 O 0.3886(2) 0.3084(3) 0.5032(2) 0.0305(9) Uani 1 1 d .
O11 O 0.3415(2) 0.4020(3) 0.58462(18) 0.0266(8) Uani 1 1 d .
O12 O 0.1458(2) -0.0648(3) 0.58127(18) 0.0210(7) Uani 1 1 d .
O13 O 0.0307(2) -0.1703(3) 0.5541(2) 0.0275(10) Uani 1 1 d .
O14 O 0.1242(2) -0.2158(3) 0.5034(2) 0.0282(9) Uani 1 1 d .
H14 H 0.0910 -0.2528 0.4726 0.042 Uiso 1 1 calc R
O15 O 0.0436(2) -0.0616(3) 0.4585(2) 0.0460(12) Uani 1 1 d .
O16 O 0.39962(19) -0.0870(3) 0.71444(18) 0.0198(7) Uani 1 1 d .
O17 O 0.4866(2) -0.2352(3) 0.74814(19) 0.0280(9) Uani 1 1 d .
O18 O 0.4448(2) -0.1616(3) 0.83837(19) 0.0243(8) Uani 1 1 d .
O19 O 0.5306(2) -0.0611(3) 0.7977(2) 0.0340(10) Uani 1 1 d .
H19 H 0.5685 -0.0866 0.8315 0.051 Uiso 1 1 calc R
OW1 O 0.0492(3) -0.0120(8) 0.6752(3) 0.036(4) Uani 1 1 d .
H1W1 H 0.0346(6) -0.0441(7) 0.6968(9) 0.046(8) Uiso 1 1 d .
H2W1 H 0.0194(8) -0.0016(7) 0.6353(5) 0.053(10) Uiso 1 1 d .
OW2 O 0.4637(6) 0.0186(6) 0.9144(5) 0.039(4) Uani 1 1 d .
H1W2 H 0.4211(9) 0.0500(6) 0.9278(11) 0.050(9) Uiso 1 1 d .
N1 N 0.3145(2) -0.2416(3) 0.5190(2) 0.0149(8) Uani 1 1 d .
H1 H 0.2705 -0.2751 0.4882 0.018 Uiso 1 1 calc R
N2 N 0.2555(2) 0.1449(3) 0.7004(2) 0.0153(8) Uani 1 1 d .
H2 H 0.2371 0.0910 0.6674 0.018 Uiso 1 1 calc R
N3 N 0.1288(2) 0.1548(3) 0.5443(2) 0.0160(8) Uani 1 1 d .
H3A H 0.0791 0.1428 0.5130 0.019 Uiso 1 1 calc R
H3B H 0.1521 0.0919 0.5588 0.019 Uiso 1 1 calc R
N4 N 0.4349(2) 0.1013(3) 0.6660(2) 0.0136(8) Uani 1 1 d .
H4A H 0.4687 0.1430 0.7012 0.016 Uiso 1 1 calc R
H4B H 0.4383 0.0362 0.6854 0.016 Uiso 1 1 calc R
N5 N 0.2119(2) -0.0741(3) 0.7400(2) 0.0215(9) Uani 1 1 d .
H5A H 0.2105 -0.0637 0.6941 0.026 Uiso 1 1 calc R
H5B H 0.1635 -0.0640 0.7380 0.026 Uiso 1 1 calc R
C1 C 0.2896(3) -0.1329(4) 0.5302(3) 0.0163(9) Uani 1 1 d .
H1A H 0.3352 -0.0902 0.5569 0.020 Uiso 1 1 calc R
H1B H 0.2589 -0.1369 0.5598 0.020 Uiso 1 1 calc R
C2 C 0.2414(3) -0.0809(4) 0.4553(2) 0.0175(10) Uani 1 1 d .
H2A H 0.2729 -0.0710 0.4268 0.021 Uiso 1 1 calc R
H2B H 0.1972 -0.1250 0.4268 0.021 Uiso 1 1 calc R
C3 C 0.1691(3) 0.0770(4) 0.4096(3) 0.0155(9) Uani 1 1 d .
C4 C 0.1468(3) 0.0435(4) 0.3365(3) 0.0191(10) Uani 1 1 d .
H4 H 0.1608 -0.0230 0.3262 0.023 Uiso 1 1 calc R
C5 C 0.1032(3) 0.1110(4) 0.2790(3) 0.0178(10) Uani 1 1 d .
H5 H 0.0884 0.0891 0.2301 0.021 Uiso 1 1 calc R
C6 C 0.0817(3) 0.2095(4) 0.2932(2) 0.0176(10) Uani 1 1 d .
H6A H 0.0529 0.2541 0.2543 0.021 Uiso 1 1 calc R
C7 C 0.1034(3) 0.2416(4) 0.3664(3) 0.0175(10) Uani 1 1 d .
H7 H 0.0892 0.3082 0.3764 0.021 Uiso 1 1 calc R
C8 C 0.1466(3) 0.1751(4) 0.4254(2) 0.0147(9) Uani 1 1 d .
C9 C 0.1694(3) 0.2139(4) 0.5033(2) 0.0174(10) Uani 1 1 d .
H9A H 0.1569 0.2882 0.5021 0.021 Uiso 1 1 calc R
H9B H 0.2252 0.2064 0.5300 0.021 Uiso 1 1 calc R
C10 C 0.1293(3) 0.2123(4) 0.6109(3) 0.0196(10) Uani 1 1 d .
H10A H 0.1040 0.1690 0.6355 0.024 Uiso 1 1 calc R
H10B H 0.0995 0.2767 0.5948 0.024 Uiso 1 1 calc R
C11 C 0.2106(3) 0.2393(4) 0.6658(3) 0.0173(10) Uani 1 1 d .
H11A H 0.2375 0.2778 0.6404 0.021 Uiso 1 1 calc R
H11B H 0.2072 0.2848 0.7041 0.021 Uiso 1 1 calc R
C12 C 0.3695(3) -0.2445(4) 0.4800(2) 0.0162(10) Uani 1 1 d .
H12A H 0.3682 -0.3147 0.4599 0.019 Uiso 1 1 calc R
H12B H 0.3506 -0.1959 0.4384 0.019 Uiso 1 1 calc R
C13 C 0.4529(3) -0.2173(3) 0.5276(3) 0.0157(9) Uani 1 1 d .
H13A H 0.4715 -0.2606 0.5720 0.019 Uiso 1 1 calc R
H13B H 0.4853 -0.2309 0.5004 0.019 Uiso 1 1 calc R
C14 C 0.5289(3) -0.0698(4) 0.5930(2) 0.0147(9) Uani 1 1 d .
C15 C 0.5979(3) -0.1270(4) 0.6114(3) 0.0169(10) Uani 1 1 d .
H15 H 0.5968 -0.1945 0.5925 0.020 Uiso 1 1 calc R
C16 C 0.6677(3) -0.0826(4) 0.6578(3) 0.0171(10) Uani 1 1 d .
H16 H 0.7135 -0.1207 0.6699 0.021 Uiso 1 1 calc R
C17 C 0.6706(3) 0.0172(4) 0.6864(3) 0.0191(10) Uani 1 1 d .
H17 H 0.7179 0.0456 0.7184 0.023 Uiso 1 1 calc R
C18 C 0.6024(3) 0.0751(4) 0.6669(3) 0.0180(10) Uani 1 1 d .
H18 H 0.6044 0.1431 0.6853 0.022 Uiso 1 1 calc R
C19 C 0.5312(3) 0.0325(3) 0.6201(2) 0.0191(9) Uani 1 1 d .
C20 C 0.4577(3) 0.0965(4) 0.6009(2) 0.0152(9) Uani 1 1 d .
H20A H 0.4661 0.1673 0.5870 0.018 Uiso 1 1 calc R
H20B H 0.4160 0.0647 0.5588 0.018 Uiso 1 1 calc R
C21 C 0.3537(3) 0.1426(4) 0.6460(2) 0.0157(9) Uani 1 1 d .
C22 C 0.3388(3) 0.1572(4) 0.7163(2) 0.0155(9) Uani 1 1 d .
H22A H 0.3686 0.1056 0.7532 0.019 Uiso 1 1 calc R
H22B H 0.3560 0.2269 0.7367 0.019 Uiso 1 1 calc R
C23 C 0.3456(3) -0.3056(4) 0.5898(2) 0.0167(10) Uani 1 1 d .
H23A H 0.3802 -0.3597 0.5854 0.020 Uiso 1 1 calc R
H23B H 0.3759 -0.2600 0.6308 0.020 Uiso 1 1 calc R
C24 C 0.2824(3) -0.3571(4) 0.6069(3) 0.0199(10) Uani 1 1 d .
H24A H 0.2400 -0.3780 0.5611 0.024 Uiso 1 1 calc R
H24B H 0.3026 -0.4199 0.6366 0.024 Uiso 1 1 calc R
C25 C 0.1910(3) -0.3188(4) 0.6596(3) 0.0186(10) Uani 1 1 d .
C26 C 0.1403(3) -0.3972(4) 0.6200(3) 0.0208(10) Uani 1 1 d .
H26 H 0.1485 -0.4321 0.5821 0.025 Uiso 1 1 calc R
C27 C 0.0774(3) -0.4240(4) 0.6367(3) 0.0200(10) Uani 1 1 d .
H27 H 0.0433 -0.4768 0.6098 0.024 Uiso 1 1 calc R
C28 C 0.0651(3) -0.3724(4) 0.6934(3) 0.0222(11) Uani 1 1 d .
H28 H 0.0227 -0.3899 0.7044 0.027 Uiso 1 1 calc R
C29 C 0.1166(3) -0.2945(4) 0.7336(3) 0.0195(10) Uani 1 1 d .
H29 H 0.1088 -0.2607 0.7721 0.023 Uiso 1 1 calc R
C30 C 0.1793(3) -0.2663(4) 0.7175(3) 0.0176(10) Uani 1 1 d .
C31 C 0.2367(3) -0.1847(4) 0.7637(3) 0.0182(10) Uani 1 1 d .
H31A H 0.2440 -0.1930 0.8152 0.022 Uiso 1 1 calc R
H31B H 0.2865 -0.1973 0.7608 0.022 Uiso 1 1 calc R
C32 C 0.2658(3) 0.0035(4) 0.7921(3) 0.0187(10) Uani 1 1 d .
H32A H 0.3182 -0.0095 0.7957 0.022 Uiso 1 1 calc R
H32B H 0.2657 -0.0062 0.8411 0.022 Uiso 1 1 calc R
C33 C 0.2434(3) 0.1160(4) 0.7674(3) 0.0183(10) Uani 1 1 d .
H33A H 0.1890 0.1263 0.7580 0.022 Uiso 1 1 calc R
H33B H 0.2738 0.1631 0.8075 0.022 Uiso 1 1 calc R

loop_
_atom_site_aniso_label
_atom_site_aniso_U_11
_atom_site_aniso_U_22
_atom_site_aniso_U_33
_atom_site_aniso_U_23
_atom_site_aniso_U_13
_atom_site_aniso_U_12
S1 0.0221(6) 0.0123(6) 0.0155(6) 0.0020(4) 0.0029(5) 0.0005(5)
S2 0.0206(6) 0.0208(6) 0.0222(6) -0.0007(5) 0.0103(5) -0.0017(5)
S3 0.0205(6) 0.0133(6) 0.0150(5) 0.0011(4) 0.0072(4) 0.0021(5)
S4 0.0196(6) 0.0180(6) 0.0189(6) -0.0047(5) 0.0045(5) -0.0046(5)
O1 0.0167(16) 0.0165(17) 0.0136(15) 0.0009(13) 0.0038(13) 0.0045(13)
O2 0.0173(17) 0.0095(16) 0.0251(18) -0.0031(13) 0.0087(14) -0.0003(13)
O3 0.0257(19) 0.0169(18) 0.0260(19) -0.0067(14) 0.0159(15) -0.0071(14)
O4 0.0200(18) 0.0198(18) 0.0205(17) -0.0023(14) 0.0055(14) -0.0043(14)
O5 0.0252(19) 0.028(2) 0.0199(18) -0.0092(15) 0.0000(15) -0.0021(16)
O6 0.029(2) 0.0200(19) 0.031(2) 0.0010(15) 0.0160(16) 0.0008(15)
O7 0.0177(18) 0.025(2) 0.036(2) -0.0103(16) 0.0048(16) 0.0007(15)
O8 0.033(2) 0.0173(19) 0.044(2) 0.0017(16) 0.0216(18) -0.0017(16)
O9 0.0224(19) 0.040(2) 0.0181(18) -0.0027(16) 0.0039(15) -0.0033(17)
O10 0.032(2) 0.021(2) 0.032(2) -0.0022(16) 0.0060(17) 0.0080(16)
O11 0.031(2) 0.027(2) 0.0140(17) 0.0001(15) 0.0005(15) 0.0013(16)
O12 0.0237(19) 0.0176(18) 0.0211(18) -0.0016(14) 0.0084(14) -0.0076(14)
O13 0.034(3) 0.026(3) 0.021(3) -0.006(2) 0.011(2) -0.0073(17)
O14 0.027(2) 0.026(2) 0.028(2) -0.0088(16) 0.0065(16) -0.0022(16)
O15 0.031(2) 0.041(3) 0.047(3) 0.012(2) -0.0051(19) 0.001(2)
O16 0.0230(18) 0.0135(17) 0.0198(17) 0.0029(13) 0.0051(14) 0.0022(14)
O17 0.033(2) 0.025(2) 0.0202(18) 0.0025(15) 0.0049(16) 0.0104(16)
O18 0.031(2) 0.0233(19) 0.0191(18) 0.0049(14) 0.0103(15) 0.0002(16)
O19 0.031(2) 0.039(2) 0.023(2) 0.0058(17) 0.0015(16) -0.0154(18)
OW1 0.044(4) 0.033(10) 0.023(4) 0.009(5) 0.006(3) 0.002(5)
OW2 0.045(4) 0.035(4) 0.029(4) -0.010(3) 0.006(3) -0.004(3)
N1 0.0147(19) 0.016(2) 0.0118(18) -0.0013(15) 0.0029(15) -0.0046(16)
N2 0.017(2) 0.017(2) 0.0135(19) -0.0054(15) 0.0083(15) -0.0021(16)
N3 0.0113(18) 0.018(2) 0.018(2) -0.0051(16) 0.0053(15) -0.0008(16)
N4 0.0161(19) 0.0106(19) 0.0146(18) 0.0004(15) 0.0067(15) -0.0005(15)
N5 0.025(2) 0.018(2) 0.019(2) -0.0023(17) 0.0055(17) -0.0044(17)
C1 0.016(2) 0.014(2) 0.019(2) -0.0015(18) 0.0078(18) 0.0000(18)
C2 0.018(2) 0.023(3) 0.013(2) 0.0022(19) 0.0074(18) 0.004(2)
C3 0.010(2) 0.017(2) 0.020(2) 0.0023(19) 0.0074(18) -0.0010(18)
C4 0.019(2) 0.021(3) 0.018(2) -0.006(2) 0.0082(19) -0.003(2)
C5 0.018(2) 0.020(3) 0.016(2) -0.0005(19) 0.0081(19) 0.0014(19)
C6 0.012(2) 0.022(3) 0.014(2) 0.0047(19) -0.0002(17) 0.0003(19)
C7 0.010(2) 0.019(2) 0.018(2) 0.0006(19) 0.0004(17) -0.0005(18)
C8 0.011(2) 0.017(2) 0.016(2) -0.0017(18) 0.0048(17) -0.0032(18)
C9 0.019(2) 0.015(2) 0.017(2) -0.0011(18) 0.0056(18) 0.0012(19)
C10 0.020(2) 0.023(3) 0.018(2) -0.002(2) 0.0097(19) 0.003(2)
C11 0.018(2) 0.019(2) 0.016(2) -0.0017(19) 0.0074(18) 0.0008(19)
C12 0.028(3) 0.014(2) 0.011(2) -0.0036(17) 0.0126(19) -0.0001(19)
C13 0.021(2) 0.010(2) 0.022(2) -0.0011(18) 0.0147(19) -0.0005(18)
C14 0.017(2) 0.016(2) 0.014(2) -0.0003(18) 0.0104(18) -0.0026(18)
C15 0.019(2) 0.014(2) 0.020(2) -0.0001(19) 0.0110(19) 0.0014(19)
C16 0.015(2) 0.016(2) 0.023(2) 0.0007(19) 0.0108(19) 0.0017(18)
C17 0.020(2) 0.020(3) 0.017(2) -0.0012(19) 0.0068(19) -0.003(2)
C18 0.016(2) 0.020(3) 0.021(2) -0.0065(19) 0.0106(19) -0.0051(19)
C19 0.025(3) 0.017(3) 0.019(3) 0.005(2) 0.011(2) -0.001(2)
C20 0.017(2) 0.014(2) 0.015(2) -0.0002(18) 0.0067(18) 0.0006(18)
C21 0.012(2) 0.021(2) 0.014(2) -0.0030(18) 0.0051(17) 0.0068(18)
C22 0.016(2) 0.015(2) 0.015(2) -0.0017(18) 0.0057(18) -0.0012(18)
C23 0.015(2) 0.021(2) 0.012(2) 0.0009(18) 0.0024(17) -0.0023(19)
C24 0.022(3) 0.019(3) 0.020(2) 0.000(2) 0.010(2) -0.004(2)
C25 0.024(3) 0.016(2) 0.020(2) 0.0020(19) 0.012(2) 0.000(2)
C26 0.023(3) 0.020(3) 0.019(2) -0.002(2) 0.008(2) -0.001(2)
C27 0.023(3) 0.016(2) 0.020(2) -0.0001(19) 0.008(2) -0.005(2)
C28 0.024(3) 0.018(3) 0.028(3) 0.007(2) 0.013(2) 0.001(2)
C29 0.026(3) 0.016(2) 0.019(2) 0.0048(19) 0.011(2) 0.002(2)
C30 0.020(2) 0.015(2) 0.017(2) -0.0004(19) 0.0062(18) 0.0000(19)
C31 0.017(2) 0.017(2) 0.018(2) -0.0019(19) 0.0047(19) 0.0002(19)
C32 0.022(2) 0.018(2) 0.015(2) -0.0016(19) 0.0061(19) -0.003(2)
C33 0.019(2) 0.016(2) 0.022(2) -0.0041(19) 0.0101(19) -0.0042(19)

loop_
_atom_type_symbol
_atom_type_description
_atom_type_scat_dispersion_real
_atom_type_scat_dispersion_imag
_atom_type_scat_source
C C 0.0033 0.0016 'International Tables Vol C Tables 4.2.6.8 and 6.1.1.4'
H H 0.0000 0.0000 'International Tables Vol C Tables 4.2.6.8 and 6.1.1.4'
N N 0.0061 0.0033 'International Tables Vol C Tables 4.2.6.8 and 6.1.1.4'
O O 0.0106 0.0060 'International Tables Vol C Tables 4.2.6.8 and 6.1.1.4'
S S 0.1246 0.1234 'International Tables Vol C Tables 4.2.6.8 and 6.1.1.4'

loop_
_geom_angle_atom_site_label_1
_geom_angle_atom_site_label_2
_geom_angle_atom_site_label_3
_geom_angle
O17 S1 O16 112.0(2)
O17 S1 O18 110.6(2)
O16 S1 O18 112.0(2)
O17 S1 O19 109.2(2)
O16 S1 O19 104.9(2)
O18 S1 O19 107.8(2)
O15 S2 O12 113.0(2)
O15 S2 O14 110.3(3)
O12 S2 O14 107.4(2)
O15 S2 O13 110.5(3)
O12 S2 O13 109.2(2)
O14 S2 O13 106.0(2)
O10 S3 O8 112.9(2)
O10 S3 O11 111.8(2)
O8 S3 O11 109.2(2)
O10 S3 O9 108.7(2)
O8 S3 O9 108.3(2)
O11 S3 O9 105.6(2)
O5 S4 O4 112.6(2)
O5 S4 O7 109.2(2)
O4 S4 O7 110.1(2)
O5 S4 O6 110.6(2)
O4 S4 O6 109.0(2)
O7 S4 O6 105.1(2)
S4 O6 H6 109.5
C3 O1 C2 115.9(3)
C14 O2 C13 117.3(3)
C25 O3 C24 115.9(4)
S2 O14 H14 109.5
S1 O19 H19 109.5
H2W1 OW1 H1W1 114.0(9)
C1 N1 C12 114.4(3)
C1 N1 C23 112.8(3)
C12 N1 C23 111.2(4)
C1 N1 H1 105.9
C12 N1 H1 105.9
C23 N1 H1 105.9
C11 N2 C33 110.7(4)
C11 N2 C22 112.1(4)
C33 N2 C22 111.4(4)
C11 N2 H2 107.5
C33 N2 H2 107.5
C22 N2 H2 107.5
C10 N3 C9 113.3(4)
C10 N3 H3A 108.9
C9 N3 H3A 108.9
C10 N3 H3B 108.9
C9 N3 H3B 108.9
H3A N3 H3B 107.7
C20 N4 C21 113.2(3)
C20 N4 H4A 108.9
C21 N4 H4A 108.9
C20 N4 H4B 108.9
C21 N4 H4B 108.9
H4A N4 H4B 107.8
C32 N5 C31 111.5(4)
C32 N5 H5A 109.3
C31 N5 H5A 109.3
C32 N5 H5B 109.3
C31 N5 H5B 109.3
H5A N5 H5B 108.0
N1 C1 C2 110.7(4)
N1 C1 H1A 109.5
C2 C1 H1A 109.5
N1 C1 H1B 109.5
C2 C1 H1B 109.5
H1A C1 H1B 108.1
O1 C2 C1 107.1(3)
O1 C2 H2A 110.3
C1 C2 H2A 110.3
O1 C2 H2B 110.3
C1 C2 H2B 110.3
H2A C2 H2B 108.5
O1 C3 C8 115.4(4)
O1 C3 C4 123.9(4)
C8 C3 C4 120.7(4)
C3 C4 C5 119.1(5)
C3 C4 H4 120.4
C5 C4 H4 120.4
C6 C5 C4 121.3(4)
C6 C5 H5 119.4
C4 C5 H5 119.4
C5 C6 C7 119.1(4)
C5 C6 H6A 120.4
C7 C6 H6A 120.4
C6 C7 C8 120.9(5)
C6 C7 H7 119.5
C8 C7 H7 119.5
C3 C8 C7 118.8(4)
C3 C8 C9 122.3(4)
C7 C8 C9 118.9(4)
C8 C9 N3 112.5(4)
C8 C9 H9A 109.1
N3 C9 H9A 109.1
C8 C9 H9B 109.1
N3 C9 H9B 109.1
H9A C9 H9B 107.8
N3 C10 C11 112.8(4)
N3 C10 H10A 109.0
C11 C10 H10A 109.0
N3 C10 H10B 109.0
C11 C10 H10B 109.0
H10A C10 H10B 107.8
N2 C11 C10 111.9(4)
N2 C11 H11A 109.2
C10 C11 H11A 109.2
N2 C11 H11B 109.2
C10 C11 H11B 109.2
H11A C11 H11B 107.9
C13 C12 N1 115.4(4)
C13 C12 H12A 108.4
N1 C12 H12A 108.4
C13 C12 H12B 108.4
N1 C12 H12B 108.4
H12A C12 H12B 107.5
O2 C13 C12 109.1(4)
O2 C13 H13A 109.9
C12 C13 H13A 109.9
O2 C13 H13B 109.9
C12 C13 H13B 109.9
H13A C13 H13B 108.3
O2 C14 C19 116.8(4)
O2 C14 C15 123.3(4)
C19 C14 C15 119.9(4)
C16 C15 C14 119.6(4)
C16 C15 H15 120.2
C14 C15 H15 120.2
C17 C16 C15 121.2(4)
C17 C16 H16 119.4
C15 C16 H16 119.4
C16 C17 C18 119.4(4)
C16 C17 H17 120.3
C18 C17 H17 120.3
C17 C18 C19 120.7(4)
C17 C18 H18 119.6
C19 C18 H18 119.6
C18 C19 C14 119.2(4)
C18 C19 C20 119.6(4)
C14 C19 C20 121.2(4)
N4 C20 C19 110.5(4)
N4 C20 H20A 109.6
C19 C20 H20A 109.6
N4 C20 H20B 109.6
C19 C20 H20B 109.6
H20A C20 H20B 108.1
N4 C21 C22 109.7(3)
N2 C22 C21 110.8(4)
N2 C22 H22A 109.5
C21 C22 H22A 109.5
N2 C22 H22B 109.5
C21 C22 H22B 109.5
H22A C22 H22B 108.1
C24 C23 N1 113.0(4)
C24 C23 H23A 109.0
N1 C23 H23A 109.0
C24 C23 H23B 109.0
N1 C23 H23B 109.0
H23A C23 H23B 107.8
O3 C24 C23 109.9(4)
O3 C24 H24A 109.7
C23 C24 H24A 109.7
O3 C24 H24B 109.7
C23 C24 H24B 109.7
H24A C24 H24B 108.2
O3 C25 C26 124.6(4)
O3 C25 C30 115.2(4)
C26 C25 C30 120.2(4)
C25 C26 C27 120.2(5)
C25 C26 H26 119.9
C27 C26 H26 119.9
C26 C27 C28 120.1(5)
C26 C27 H27 120.0
C28 C27 H27 120.0
C29 C28 C27 119.6(5)
C29 C28 H28 120.2
C27 C28 H28 120.2
C28 C29 H29 119.5
C30 C29 C28 121.1(5)
C30 C29 H29 119.5
C29 C30 C25 118.9(4)
C29 C30 C31 120.5(4)
C25 C30 C31 120.5(4)
N5 C31 C30 113.5(4)
N5 C31 H31A 108.9
C30 C31 H31A 108.9
N5 C31 H31B 108.9
C30 C31 H31B 108.9
H31A C31 H31B 107.7
N5 C32 C33 112.3(4)
N5 C32 H32A 109.1
C33 C32 H32A 109.1
N5 C32 H32B 109.1
C33 C32 H32B 109.1
H32A C32 H32B 107.9
N2 C33 C32 113.6(4)
N2 C33 H33A 108.8
C32 C33 H33A 108.8
N2 C33 H33B 108.8
C32 C33 H33B 108.8
H33A C33 H33B 107.7

loop_
_geom_bond_atom_site_label_1
_geom_bond_atom_site_label_2
_geom_bond_distance
S1 O17 1.442(4)
S1 O16 1.456(3)
S1 O18 1.470(4)
S1 O19 1.528(4)
S2 O15 1.435(4)
S2 O12 1.451(3)
S2 O14 1.505(4)
S2 O13 1.505(4)
S3 O10 1.427(4)
S3 O8 1.458(4)
S3 O11 1.498(4)
S3 O9 1.510(4)
S4 O5 1.445(3)
S4 O4 1.451(3)
S4 O7 1.501(4)
S4 O6 1.512(4)
O1 C3 1.387(5)
O1 C2 1.424(6)
O2 C14 1.364(5)
O2 C13 1.435(5)
O3 C25 1.376(6)
O3 C24 1.429(6)
O6 H6 0.8200
O14 H14 0.8200
O19 H19 0.8200
OW1 H1W1 0.716(15)
OW1 H2W1 0.771(11)
OW2 H1W2 1.02(2)
N1 C1 1.500(6)
N1 C12 1.509(6)
N1 C23 1.512(6)
N1 H1 0.9100
N2 C11 1.465(6)
N2 C33 1.468(6)
N2 C22 1.472(6)
N2 H2 0.9100
N3 C10 1.492(6)
N3 C9 1.509(6)
N3 H3A 0.9000
N3 H3B 0.9000
N4 C20 1.502(5)
N4 C21 1.504(6)
N4 H4A 0.9000
N4 H4B 0.9000
N5 C32 1.488(6)
N5 C31 1.492(6)
N5 H5A 0.9000
N5 H5B 0.9000
C1 H1A 0.9700
C1 H1B 0.9700
C2 C1 1.533(6)
C2 H2A 0.9700
C2 H2B 0.9700
C4 C3 1.391(6)
C4 C5 1.392(7)
C4 H4 0.9300
C5 H5 0.9300
C6 C5 1.376(7)
C6 H6A 0.9300
C7 C6 1.388(6)
C7 C8 1.400(6)
C7 H7 0.9300
C8 C3 1.389(6)
C8 C9 1.496(6)
C9 H9A 0.9700
C9 H9B 0.9700
C10 H10A 0.9700
C10 H10B 0.9700
C11 C10 1.513(6)
C11 H11A 0.9700
C11 H11B 0.9700
C12 C13 1.505(6)
C12 H12A 0.9700
C12 H12B 0.9700
C13 H13A 0.9700
C13 H13B 0.9700
C15 C16 1.380(6)
C15 C14 1.398(6)
C15 H15 0.9300
C16 C17 1.377(7)
C16 H16 0.9300
C17 H17 0.9300
C18 C17 1.388(7)
C18 H18 0.9300
C19 C18 1.392(6)
C19 C14 1.397(6)
C19 C20 1.511(6)
C20 H20A 0.9700
C20 H20B 0.9700
C21 C22 1.525(6)
C22 H22A 0.9700
C22 H22B 0.9700
C23 H23A 0.9700
C23 H23B 0.9700
C24 C23 1.504(6)
C24 H24A 0.9700
C24 H24B 0.9700
C26 C25 1.379(7)
C26 C27 1.385(7)
C26 H26 0.9300
C27 H27 0.9300
C28 C27 1.388(7)
C28 H28 0.9300
C29 C30 1.380(7)
C29 C28 1.387(7)
C29 H29 0.9300
C30 C25 1.407(6)
C30 C31 1.507(6)
C31 H31A 0.9700
C31 H31B 0.9700
C32 H32A 0.9700
C32 H32B 0.9700
C33 C32 1.511(7)
C33 H33A 0.9700
C33 H33B 0.9700

loop_
_geom_torsion_atom_site_label_1
_geom_torsion_atom_site_label_2
_geom_torsion_atom_site_label_3
_geom_torsion_atom_site_label_4
_geom_torsion
C12 N1 C1 C2 65.0(5)
C23 N1 C1 C2 -166.6(4)
O1 C2 C1 N1 175.9(3)
C3 O1 C2 C1 -178.8(4)
C2 O1 C3 C8 -177.8(4)
C2 O1 C3 C4 1.0(6)
C7 C8 C3 O1 176.4(4)
C9 C8 C3 O1 -1.2(6)
C7 C8 C3 C4 -2.4(7)
C9 C8 C3 C4 180.0(4)
C5 C4 C3 O1 -176.9(4)
C5 C4 C3 C8 1.8(7)
C8 C7 C6 C5 -0.2(7)
C7 C6 C5 C4 -0.5(7)
C3 C4 C5 C6 -0.3(7)
C6 C7 C8 C3 1.6(7)
C6 C7 C8 C9 179.3(4)
C3 C8 C9 N3 -70.0(5)
C7 C8 C9 N3 112.4(5)
C10 N3 C9 C8 -161.1(4)
C9 N3 C10 C11 -56.7(5)
N2 C11 C10 N3 -66.9(5)
C33 N2 C11 C10 -88.6(4)
C22 N2 C11 C10 146.4(4)
C1 N1 C12 C13 77.9(5)
C23 N1 C12 C13 -51.3(5)
C14 O2 C13 C12 178.0(3)
N1 C12 C13 O2 -67.7(5)
C13 O2 C14 C19 -171.8(4)
C13 O2 C14 C15 9.5(6)
C18 C19 C14 O2 179.7(4)
C20 C19 C14 O2 0.9(6)
C18 C19 C14 C15 -1.6(6)
C20 C19 C14 C15 179.7(4)
C16 C15 C14 O2 -179.9(4)
C16 C15 C14 C19 1.4(7)
C14 C15 C16 C17 0.1(7)
C15 C16 C17 C18 -1.4(7)
C19 C18 C17 C16 1.3(7)
C14 C19 C18 C17 0.2(7)
C20 C19 C18 C17 179.0(4)
C21 N4 C20 C19 -167.2(4)
C18 C19 C20 N4 -73.9(5)
C14 C19 C20 N4 104.9(5)
C20 N4 C21 C22 -173.3(4)
C11 N2 C22 C21 -78.3(5)
C33 N2 C22 C21 156.9(4)
N4 C21 C22 N2 -151.6(4)
O3 C24 C23 N1 -85.7(5)
C1 N1 C23 C24 83.0(5)
C12 N1 C23 C24 -147.0(4)
C25 O3 C24 C23 174.0(4)
C24 O3 C25 C26 -20.4(7)
C24 O3 C25 C30 160.2(4)
C27 C26 C25 O3 -178.9(5)
C27 C26 C25 C30 0.5(7)
C29 C30 C25 O3 179.4(4)
C31 C30 C25 O3 -3.8(7)
C29 C30 C25 C26 -0.1(7)
C31 C30 C25 C26 176.7(4)
C25 C26 C27 C28 -0.2(7)
C29 C28 C27 C26 -0.5(7)
C30 C29 C28 C27 1.0(7)
C28 C29 C30 C25 -0.6(7)
C28 C29 C30 C31 -177.4(4)
C32 N5 C31 C30 173.8(4)
C29 C30 C31 N5 -84.5(6)
C25 C30 C31 N5 98.7(5)
C31 N5 C32 C33 177.8(4)
N2 C33 C32 N5 -69.4(5)
C11 N2 C33 C32 161.5(4)
C22 N2 C33 C32 -73.0(5)
